data_4061564
_journal_name_full Organometallics
_journal_paper_doi 10.1021/om0503489
_journal_year 2005
_chemical_formula_sum 'C57 H57 B F24 O P3 Rh'
_chemical_formula_weight 1420.66
_space_group_IT_number 14
_symmetry_cell_setting monoclinic
_symmetry_space_group_name_Hall '-P 2yn'
_symmetry_space_group_name_H-M 'P 1 21/n 1'
_cell_angle_alpha 90.00
_cell_angle_beta 90.30(3)
_cell_angle_gamma 90.00
_cell_formula_units_Z 4
_cell_length_a 12.786(3)
_cell_length_b 26.238(5)
_cell_length_c 17.885(4)
_cell_measurement_temperature 150(2)
_cell_volume 6000(2)
_diffrn_ambient_temperature 150(2)
_exptl_crystal_density_diffrn 1.573
_cod_original_sg_symbol_H-M 'P 21/n'
_cod_database_code 4061564

loop_
_symmetry_equiv_pos_as_xyz
'x, y, z'
'-x+1/2, y+1/2, -z+1/2'
'-x, -y, -z'
'x-1/2, -y-1/2, z-1/2'

loop_
_atom_site_label
_atom_site_type_symbol
_atom_site_fract_x
_atom_site_fract_y
_atom_site_fract_z
_atom_site_U_iso_or_equiv
_atom_site_adp_type
_atom_site_occupancy
_atom_site_symmetry_multiplicity
_atom_site_calc_flag
_atom_site_refinement_flags
_atom_site_disorder_assembly
_atom_site_disorder_group
Rh1 Rh 0.63594(3) 0.157790(12) 0.772384(18) 0.03300(13) Uani 1 1 d . . .
P1 P 0.70329(14) 0.05630(6) 0.74628(9) 0.0290(4) Uani 0.645(3) 1 d P A 1
H1 H 0.6375 0.0365 0.7543 0.035 Uiso 0.645(3) 1 calc PR A 1
P1A P 0.6175(3) 0.06418(13) 0.74506(18) 0.0389(10) Uani 0.355(3) 1 d P A 2
P2 P 0.80792(14) 0.14247(7) 0.83807(9) 0.0340(5) Uani 0.645(3) 1 d P A 1
P2A P 0.8283(3) 0.10872(12) 0.79646(17) 0.0355(9) Uani 0.355(3) 1 d P A 2
H2A H 0.8587 0.1220 0.8443 0.043 Uiso 0.355(3) 1 calc PR A 2
P3 P 0.75025(10) 0.15342(4) 0.66030(6) 0.0360(3) Uani 1 1 d . A .
F1 F 0.9607(3) -0.1146(3) 0.5654(2) 0.0642(14) Uani 0.913(11) 1 d P B 1
F2 F 1.0584(3) -0.0995(2) 0.4723(3) 0.086(2) Uani 0.913(11) 1 d P B 1
F3 F 0.9869(3) -0.17146(19) 0.4838(3) 0.0726(18) Uani 0.913(11) 1 d P B 1
F4 F 1.2775(5) -0.2839(3) 0.5065(5) 0.086(3) Uani 0.731(15) 1 d PU C 1
F5 F 1.4275(5) -0.2422(2) 0.5296(4) 0.0647(18) Uani 0.731(15) 1 d P C 1
F6 F 1.3482(5) -0.28739(18) 0.6133(4) 0.0700(18) Uani 0.731(15) 1 d P C 1
F7 F 1.6763(6) -0.0682(2) 0.6107(4) 0.096(2) Uani 0.737(8) 1 d PU D 1
F7A F 1.6287(10) -0.0942(6) 0.5875(7) 0.061(4) Uiso 0.263(8) 1 d P D 2
F8 F 1.7683(3) -0.1243(3) 0.6671(3) 0.0801(18) Uani 0.737(8) 1 d PU D 1
F8A F 1.7389(10) -0.0658(5) 0.6613(8) 0.061(4) Uiso 0.263(8) 1 d P D 2
F9 F 1.6473(4) -0.1454(2) 0.5961(2) 0.0756(19) Uani 0.737(8) 1 d P D 1
F9A F 1.7296(14) -0.1462(6) 0.6439(9) 0.072(5) Uiso 0.263(8) 1 d P D 2
F10 F 1.7024(3) -0.1113(5) 0.9328(2) 0.072(2) Uani 0.92(2) 1 d P E 1
F11 F 1.5537(4) -0.0857(3) 0.9684(2) 0.0494(13) Uani 0.92(2) 1 d P E 1
F12 F 1.5791(8) -0.16506(15) 0.9500(2) 0.067(2) Uani 0.92(2) 1 d P E 1
F13 F 1.3501(5) -0.2394(2) 0.9634(4) 0.111(3) Uani 0.798(11) 1 d P F 1
F14 F 1.2737(7) -0.2873(2) 0.8859(4) 0.091(2) Uani 0.798(11) 1 d P F 1
F15 F 1.2005(5) -0.2672(3) 0.9920(4) 0.105(3) Uani 0.798(11) 1 d PU F 1
F16 F 0.9368(5) -0.0828(2) 0.8799(5) 0.104(3) Uani 0.724(10) 1 d PU G 1
F17 F 0.8845(3) -0.1598(3) 0.8693(4) 0.101(3) Uani 0.724(10) 1 d P G 1
F18 F 0.9386(7) -0.1294(3) 0.9742(5) 0.093(3) Uani 0.724(10) 1 d P G 1
F19 F 1.1799(7) 0.10776(17) 0.8673(3) 0.101(2) Uani 0.787(9) 1 d PU H 1
F19A F 1.1042(14) 0.0881(7) 0.8699(9) 0.064(5) Uiso 0.213(9) 1 d P H 2
F20 F 1.1301(6) 0.0381(2) 0.9143(3) 0.105(3) Uani 0.787(9) 1 d P H 1
F20A F 1.2084(18) 0.0392(7) 0.9301(10) 0.063(5) Uiso 0.213(9) 1 d P H 2
F21 F 1.2862(6) 0.0566(3) 0.9194(3) 0.125(3) Uani 0.787(9) 1 d P H 1
F21A F 1.2703(13) 0.1032(6) 0.8826(9) 0.060(5) Uiso 0.213(9) 1 d P H 2
F22 F 1.1477(7) 0.0332(2) 0.5494(3) 0.105(3) Uani 0.642(8) 1 d PU I 1
F22A F 1.1260(11) 0.0778(6) 0.5913(8) 0.095(5) Uiso 0.358(8) 1 d P I 2
F23 F 1.2955(7) 0.0609(4) 0.5531(4) 0.113(3) Uani 0.642(8) 1 d PU I 1
F23A F 1.2436(7) 0.0364(3) 0.5411(4) 0.040(2) Uiso 0.358(8) 1 d P I 2
F24 F 1.1673(6) 0.10362(19) 0.5989(3) 0.077(2) Uani 0.642(8) 1 d P I 1
F24A F 1.2855(8) 0.1026(4) 0.5952(6) 0.069(3) Uiso 0.358(8) 1 d P I 2
O1 O 0.7859(4) 0.01402(17) 0.7250(3) 0.0406(12) Uani 0.645(3) 1 d PD A 1
O1A O 0.9162(7) 0.0696(4) 0.7713(5) 0.051(2) Uani 0.355(3) 1 d P A 2
C1 C 0.7181(4) 0.08761(17) 0.8242(3) 0.0431(11) Uani 1 1 d . A .
C2 C 0.8179(3) 0.16447(16) 0.7442(2) 0.0356(10) Uani 1 1 d . A .
C3 C 0.6684(4) 0.10058(17) 0.6733(2) 0.0384(10) Uani 1 1 d . A .
C4 C 0.7020(5) 0.05760(19) 0.8999(3) 0.0551(14) Uani 1 1 d . . .
C5 C 0.5927(5) 0.0339(2) 0.9053(3) 0.0642(17) Uani 1 1 d . A .
H5A H 0.5864 0.0156 0.9528 0.096 Uiso 1 1 calc R . .
H5B H 0.5822 0.0100 0.8637 0.096 Uiso 1 1 calc R . .
H5C H 0.5398 0.0608 0.9027 0.096 Uiso 1 1 calc R . .
C6 C 0.7216(5) 0.0906(2) 0.9687(3) 0.0671(17) Uani 1 1 d . A .
H6A H 0.6761 0.1206 0.9668 0.101 Uiso 1 1 calc R . .
H6B H 0.7949 0.1015 0.9696 0.101 Uiso 1 1 calc R . .
H6C H 0.7064 0.0709 1.0139 0.101 Uiso 1 1 calc R . .
C7 C 0.7836(6) 0.0136(2) 0.8998(4) 0.088(2) Uani 1 1 d . A .
H7A H 0.8542 0.0279 0.8974 0.131 Uiso 1 1 calc R . .
H7B H 0.7714 -0.0084 0.8563 0.131 Uiso 1 1 calc R . .
H7C H 0.7764 -0.0065 0.9457 0.131 Uiso 1 1 calc R . .
C8 C 0.8991(4) 0.20910(18) 0.7423(3) 0.0430(11) Uani 1 1 d . . .
C9 C 0.8818(5) 0.2459(2) 0.6772(4) 0.0701(18) Uani 1 1 d . A .
H9A H 0.9333 0.2735 0.6800 0.105 Uiso 1 1 calc R . .
H9B H 0.8112 0.2603 0.6801 0.105 Uiso 1 1 calc R . .
H9C H 0.8897 0.2276 0.6298 0.105 Uiso 1 1 calc R . .
C10 C 1.0071(4) 0.1843(2) 0.7315(3) 0.0598(15) Uani 1 1 d . A .
H10A H 1.0072 0.1649 0.6847 0.090 Uiso 1 1 calc R . .
H10B H 1.0219 0.1614 0.7734 0.090 Uiso 1 1 calc R . .
H10C H 1.0608 0.2109 0.7293 0.090 Uiso 1 1 calc R . .
C11 C 0.9025(5) 0.2394(3) 0.8154(3) 0.0716(18) Uani 1 1 d . A .
H11A H 0.9192 0.2164 0.8570 0.107 Uiso 1 1 calc R . .
H11B H 0.8343 0.2553 0.8240 0.107 Uiso 1 1 calc R . .
H11C H 0.9563 0.2659 0.8121 0.107 Uiso 1 1 calc R . .
C12 C 0.6055(4) 0.0837(2) 0.6027(3) 0.0506(13) Uani 1 1 d . . .
C13 C 0.6794(5) 0.0557(2) 0.5498(3) 0.0596(15) Uani 1 1 d . A .
H13A H 0.6405 0.0445 0.5054 0.089 Uiso 1 1 calc R . .
H13B H 0.7092 0.0260 0.5753 0.089 Uiso 1 1 calc R . .
H13C H 0.7358 0.0788 0.5347 0.089 Uiso 1 1 calc R . .
C14 C 0.5604(5) 0.1289(2) 0.5618(4) 0.0737(18) Uani 1 1 d . A .
H14A H 0.6167 0.1527 0.5493 0.111 Uiso 1 1 calc R . .
H14B H 0.5094 0.1461 0.5939 0.111 Uiso 1 1 calc R . .
H14C H 0.5258 0.1174 0.5159 0.111 Uiso 1 1 calc R . .
C15 C 0.5184(5) 0.0456(3) 0.6236(4) 0.083(2) Uani 1 1 d . A .
H15A H 0.4722 0.0612 0.6607 0.125 Uiso 1 1 calc R . .
H15B H 0.5499 0.0147 0.6446 0.125 Uiso 1 1 calc R . .
H15C H 0.4778 0.0368 0.5788 0.125 Uiso 1 1 calc R . .
C16 C 0.8999(9) 0.0353(5) 0.6997(6) 0.067(4) Uani 0.645(3) 1 d P A 1
H16A H 0.8956 0.0568 0.6543 0.080 Uiso 0.645(3) 1 calc PR A 1
H16B H 0.9356 0.0543 0.7403 0.080 Uiso 0.645(3) 1 calc PR A 1
C16A C 0.8982(15) 0.0250(7) 0.7206(9) 0.031(4) Uiso 0.355(3) 1 d P A 2
H16C H 0.8264 0.0128 0.7306 0.038 Uiso 0.355(3) 1 calc PR A 2
H16D H 0.8977 0.0386 0.6689 0.038 Uiso 0.355(3) 1 calc PR A 2
C17 C 0.9519(10) -0.0168(5) 0.6843(9) 0.087(4) Uani 0.645(3) 1 d PDU A 1
H17A H 0.9355 -0.0404 0.7249 0.131 Uiso 0.645(3) 1 calc PR A 1
H17B H 1.0279 -0.0124 0.6811 0.131 Uiso 0.645(3) 1 calc PR A 1
H17C H 0.9254 -0.0306 0.6369 0.131 Uiso 0.645(3) 1 calc PR A 1
C17A C 0.9571(16) -0.0145(7) 0.7198(10) 0.052(4) Uiso 0.355(3) 1 d P A 2
H17D H 0.9453 -0.0346 0.7652 0.079 Uiso 0.355(3) 1 calc PR A 2
H17E H 1.0305 -0.0039 0.7179 0.079 Uiso 0.355(3) 1 calc PR A 2
H17F H 0.9404 -0.0353 0.6758 0.079 Uiso 0.355(3) 1 calc PR A 2
C18 C 0.5268(11) 0.1667(5) 0.8630(12) 0.046(5) Uani 0.645(3) 1 d PD A 1
H18 H 0.5758 0.1488 0.8933 0.055 Uiso 0.645(3) 1 calc PR A 1
C18A C 0.6156(10) 0.2030(5) 0.8685(7) 0.041(3) Uiso 0.355(3) 1 d PD A 2
H18A H 0.6859 0.1922 0.8757 0.050 Uiso 0.355(3) 1 calc PR A 2
C19 C 0.4814(5) 0.1411(3) 0.8023(4) 0.0408(17) Uani 0.645(3) 1 d PD A 1
H19 H 0.4998 0.1064 0.7947 0.049 Uiso 0.645(3) 1 calc PR A 1
C19A C 0.5351(18) 0.1671(12) 0.873(3) 0.054(11) Uiso 0.355(3) 1 d PD A 2
H19A H 0.5539 0.1329 0.8838 0.065 Uiso 0.355(3) 1 calc PR A 2
C20 C 0.4054(7) 0.1652(3) 0.7486(7) 0.065(3) Uani 0.645(3) 1 d PD A 1
H20A H 0.3377 0.1700 0.7742 0.079 Uiso 0.645(3) 1 calc PR A 1
H20B H 0.3936 0.1416 0.7062 0.079 Uiso 0.645(3) 1 calc PR A 1
C20A C 0.4220(13) 0.1784(7) 0.8612(9) 0.066(4) Uiso 0.355(3) 1 d PD A 2
H20C H 0.4050 0.2106 0.8872 0.079 Uiso 0.355(3) 1 calc PR A 2
H20D H 0.3805 0.1510 0.8848 0.079 Uiso 0.355(3) 1 calc PR A 2
C21 C 0.4423(6) 0.2167(3) 0.7179(5) 0.054(2) Uani 0.645(3) 1 d PD A 1
H21A H 0.4164 0.2205 0.6659 0.065 Uiso 0.645(3) 1 calc PR A 1
H21B H 0.4109 0.2443 0.7482 0.065 Uiso 0.645(3) 1 calc PR A 1
C21A C 0.3889(17) 0.1831(11) 0.7808(11) 0.098(9) Uiso 0.355(3) 1 d PD A 2
H21C H 0.3442 0.1535 0.7679 0.117 Uiso 0.355(3) 1 calc PR A 2
H21D H 0.3458 0.2142 0.7752 0.117 Uiso 0.355(3) 1 calc PR A 2
C22 C 0.5572(9) 0.2226(4) 0.7186(7) 0.043(5) Uani 0.645(3) 1 d PD A 1
H22 H 0.5921 0.2116 0.6747 0.051 Uiso 0.645(3) 1 calc PR A 1
C22A C 0.4770(12) 0.1856(7) 0.7267(8) 0.053(4) Uiso 0.355(3) 1 d PD A 2
H22A H 0.4833 0.1577 0.6931 0.063 Uiso 0.355(3) 1 calc PR A 2
C23 C 0.6203(5) 0.2419(2) 0.7743(4) 0.0376(16) Uani 0.645(3) 1 d PD A 1
H23 H 0.6931 0.2448 0.7647 0.045 Uiso 0.645(3) 1 calc PR A 1
C23A C 0.552(3) 0.2245(12) 0.720(2) 0.092(18) Uiso 0.355(3) 1 d PD A 2
H23A H 0.6023 0.2243 0.6808 0.110 Uiso 0.355(3) 1 calc PR A 2
C24 C 0.5812(12) 0.2588(3) 0.8494(5) 0.045(3) Uani 0.645(3) 1 d PD A 1
H24A H 0.5480 0.2928 0.8443 0.054 Uiso 0.645(3) 1 calc PR A 1
H24B H 0.6412 0.2622 0.8842 0.054 Uiso 0.645(3) 1 calc PR A 1
C24A C 0.548(2) 0.2665(9) 0.7770(13) 0.098(7) Uiso 0.355(3) 1 d PD A 2
H24C H 0.5827 0.2967 0.7553 0.118 Uiso 0.355(3) 1 calc PR A 2
H24D H 0.4731 0.2757 0.7838 0.118 Uiso 0.355(3) 1 calc PR A 2
C25 C 0.5016(7) 0.2213(3) 0.8826(5) 0.056(2) Uani 0.645(3) 1 d PD A 1
H25A H 0.5009 0.2251 0.9376 0.068 Uiso 0.645(3) 1 calc PR A 1
H25B H 0.4308 0.2298 0.8635 0.068 Uiso 0.645(3) 1 calc PR A 1
C25A C 0.593(4) 0.2580(10) 0.8529(19) 0.120(17) Uiso 0.355(3) 1 d PD A 2
H25C H 0.5443 0.2711 0.8910 0.144 Uiso 0.355(3) 1 calc PR A 2
H25D H 0.6593 0.2776 0.8574 0.144 Uiso 0.355(3) 1 calc PR A 2
C26 C 1.2550(3) -0.13749(14) 0.6649(2) 0.0224(7) Uani 1 1 d . . .
C27 C 1.1632(3) -0.12477(15) 0.6259(2) 0.0275(8) Uani 1 1 d . . .
H27 H 1.1241 -0.0961 0.6420 0.033 Uiso 1 1 calc R . .
C28 C 1.1273(3) -0.15232(15) 0.5650(2) 0.0275(8) Uani 1 1 d . B .
C29 C 1.1808(3) -0.19527(15) 0.5404(2) 0.0292(9) Uani 1 1 d . . .
H29 H 1.1565 -0.2143 0.4986 0.035 Uiso 1 1 calc R . .
C30 C 1.2701(3) -0.20950(15) 0.5785(2) 0.0299(9) Uani 1 1 d . C .
C31 C 1.3060(3) -0.18123(15) 0.6393(2) 0.0269(8) Uani 1 1 d . . .
H31 H 1.3677 -0.1921 0.6644 0.032 Uiso 1 1 calc R . .
C32 C 1.0331(3) -0.13397(18) 0.5227(2) 0.0377(10) Uani 1 1 d . . .
C33 C 1.3294(4) -0.25500(18) 0.5537(3) 0.0461(12) Uani 1 1 d . . .
C34 C 1.4175(3) -0.11004(14) 0.7563(2) 0.0249(8) Uani 1 1 d . . .
C35 C 1.4908(3) -0.10820(14) 0.6985(2) 0.0266(8) Uani 1 1 d . . .
H35 H 1.4668 -0.1060 0.6482 0.032 Uiso 1 1 calc R . .
C36 C 1.5977(3) -0.10951(14) 0.7127(2) 0.0276(8) Uani 1 1 d . D .
C37 C 1.6367(3) -0.11205(15) 0.7851(2) 0.0298(9) Uani 1 1 d . . .
H37 H 1.7098 -0.1134 0.7946 0.036 Uiso 1 1 calc R . .
C38 C 1.5656(3) -0.11261(15) 0.8432(2) 0.0282(8) Uani 1 1 d . E .
C39 C 1.4588(3) -0.11120(14) 0.8289(2) 0.0274(8) Uiso 1 1 d . . .
H39 H 1.4120 -0.1110 0.8699 0.033 Uiso 1 1 calc R . .
C40 C 1.6724(3) -0.1096(2) 0.6481(3) 0.0434(11) Uani 1 1 d . . .
C41 C 1.6020(3) -0.11832(19) 0.9226(2) 0.0398(11) Uani 1 1 d . . .
C42 C 1.2249(3) -0.13550(14) 0.8075(2) 0.0253(8) Uani 1 1 d . . .
C43 C 1.2613(3) -0.17935(16) 0.8433(2) 0.0320(9) Uani 1 1 d . . .
H43 H 1.3277 -0.1925 0.8295 0.038 Uiso 1 1 calc R . .
C44 C 1.2050(4) -0.20469(17) 0.8979(3) 0.0410(11) Uani 1 1 d . F .
C45 C 1.1066(4) -0.18731(18) 0.9189(3) 0.0452(12) Uani 1 1 d . . .
H45 H 1.0683 -0.2039 0.9572 0.054 Uiso 1 1 calc R . .
C46 C 1.0665(4) -0.14524(17) 0.8823(3) 0.0418(11) Uani 1 1 d . G .
C47 C 1.1248(3) -0.11992(16) 0.8286(2) 0.0329(9) Uani 1 1 d . . .
H47 H 1.0954 -0.0907 0.8052 0.039 Uiso 1 1 calc R . .
C48 C 1.2526(6) -0.2502(2) 0.9353(4) 0.0674(18) Uani 1 1 d . . .
C49 C 0.9559(5) -0.1277(2) 0.8999(4) 0.074(2) Uani 1 1 d . . .
C50 C 1.2623(3) -0.04595(14) 0.7371(2) 0.0253(8) Uani 1 1 d . . .
C51 C 1.2476(3) -0.01789(15) 0.8025(2) 0.0339(9) Uani 1 1 d . . .
H51 H 1.2553 -0.0346 0.8493 0.041 Uiso 1 1 calc R . .
C52 C 1.2221(4) 0.03378(16) 0.8015(2) 0.0365(10) Uani 1 1 d . H .
C53 C 1.2110(3) 0.05953(15) 0.7345(2) 0.0347(9) Uani 1 1 d . . .
H53 H 1.1920 0.0945 0.7336 0.042 Uiso 1 1 calc R . .
C54 C 1.2280(3) 0.03312(15) 0.6691(2) 0.0328(9) Uani 1 1 d . I .
C55 C 1.2544(3) -0.01840(15) 0.6706(2) 0.0273(8) Uani 1 1 d . . .
H55 H 1.2675 -0.0354 0.6246 0.033 Uiso 1 1 calc R . .
C56 C 1.2031(6) 0.0606(2) 0.8736(3) 0.0629(16) Uani 1 1 d . . .
C57 C 1.2126(4) 0.0603(2) 0.5967(3) 0.0523(13) Uani 1 1 d . . .
B1 B 1.2909(3) -0.10701(16) 0.7405(2) 0.0240(9) Uani 1 1 d . . .
F10A F 1.703(3) -0.0896(12) 0.918(3) 0.019(11) Uiso 0.08(2) 1 d P E 2
F12A F 1.632(4) -0.1586(15) 0.936(2) 0.028(12) Uiso 0.08(2) 1 d P E 2
F11A F 1.543(3) -0.1045(16) 0.975(2) 0.013(9) Uiso 0.08(2) 1 d P E 2
F2A F 1.033(3) -0.0825(12) 0.515(2) 0.041(10) Uiso 0.087(11) 1 d P B 2
F3A F 1.021(2) -0.1476(14) 0.4603(15) 0.027(9) Uiso 0.087(11) 1 d P B 2
F1A F 0.956(4) -0.1362(17) 0.552(3) 0.047(13) Uiso 0.087(11) 1 d P B 2
F15A F 1.1632(13) -0.2880(6) 0.9459(11) 0.058(5) Uiso 0.202(11) 1 d P F 2
F13A F 1.276(3) -0.2448(11) 0.9946(17) 0.107(9) Uiso 0.202(11) 1 d P F 2
F14A F 1.310(2) -0.2723(12) 0.9019(17) 0.081(9) Uiso 0.202(11) 1 d P F 2
F4A F 1.3134(10) -0.2639(5) 0.4761(6) 0.040(4) Uiso 0.269(15) 1 d P C 2
F5A F 1.4236(15) -0.2537(7) 0.5512(10) 0.052(5) Uiso 0.269(15) 1 d P C 2
F6A F 1.3160(15) -0.2935(7) 0.5871(11) 0.068(5) Uiso 0.269(15) 1 d P C 2
F16A F 0.9802(12) -0.0701(6) 0.9322(9) 0.080(5) Uiso 0.276(10) 1 d P G 2
F17A F 0.9050(12) -0.1087(7) 0.8430(9) 0.081(5) Uiso 0.276(10) 1 d P G 2
F18A F 0.9243(16) -0.1426(7) 0.9612(11) 0.053(5) Uiso 0.276(10) 1 d P G 2

loop_
_atom_site_aniso_label
_atom_site_aniso_U_11
_atom_site_aniso_U_22
_atom_site_aniso_U_33
_atom_site_aniso_U_23
_atom_site_aniso_U_13
_atom_site_aniso_U_12
Rh1 0.0452(2) 0.02849(19) 0.02539(18) 0.00399(13) 0.00470(13) 0.01005(15)
P1 0.0344(11) 0.0238(8) 0.0289(8) 0.0012(6) 0.0051(7) 0.0001(7)
P1A 0.046(2) 0.0388(18) 0.0316(17) -0.0013(14) 0.0094(14) -0.0108(15)
P2 0.0431(10) 0.0332(9) 0.0257(9) -0.0022(7) -0.0067(7) 0.0074(7)
P2A 0.0451(19) 0.0360(18) 0.0253(16) -0.0028(13) -0.0076(13) 0.0075(14)
P3 0.0493(7) 0.0339(6) 0.0249(5) -0.0007(4) 0.0053(5) -0.0101(5)
F1 0.0368(19) 0.105(4) 0.051(2) -0.017(2) -0.0116(15) 0.035(2)
F2 0.041(2) 0.126(4) 0.090(4) 0.080(4) -0.016(2) -0.008(2)
F3 0.058(2) 0.065(3) 0.094(3) -0.020(3) -0.051(2) 0.005(2)
F4 0.068(3) 0.070(4) 0.120(5) -0.066(4) -0.036(3) 0.021(3)
F5 0.065(3) 0.051(3) 0.078(4) 0.009(3) 0.037(3) 0.027(3)
F6 0.085(4) 0.028(2) 0.096(4) -0.003(3) -0.021(4) 0.022(2)
F7 0.144(5) 0.056(3) 0.089(4) 0.025(3) 0.074(4) 0.005(3)
F8 0.031(2) 0.158(5) 0.051(3) -0.005(3) 0.0123(19) 0.014(3)
F9 0.072(3) 0.100(4) 0.055(3) -0.043(3) 0.039(2) -0.027(3)
F10 0.0312(18) 0.150(7) 0.034(2) -0.005(3) -0.0110(14) 0.007(3)
F11 0.057(2) 0.060(4) 0.0305(18) -0.012(2) -0.0046(15) 0.014(2)
F12 0.106(6) 0.059(2) 0.036(2) 0.0118(16) -0.024(3) 0.001(2)
F13 0.096(5) 0.106(4) 0.130(5) 0.069(4) -0.048(4) 0.011(3)
F14 0.126(6) 0.038(3) 0.110(5) 0.015(3) -0.009(4) 0.036(3)
F15 0.113(4) 0.100(4) 0.103(4) 0.076(3) 0.041(3) 0.030(3)
F16 0.073(4) 0.083(4) 0.158(6) 0.032(4) 0.061(4) 0.042(3)
F17 0.024(2) 0.137(6) 0.142(6) -0.053(4) -0.004(3) 0.012(3)
F18 0.069(4) 0.116(6) 0.093(5) -0.053(4) 0.043(4) -0.008(4)
F19 0.192(7) 0.044(3) 0.067(3) -0.016(2) 0.006(3) 0.029(3)
F20 0.142(6) 0.104(4) 0.070(3) -0.051(3) 0.058(4) -0.022(4)
F21 0.133(6) 0.177(7) 0.065(3) -0.073(4) -0.043(4) 0.017(5)
F22 0.173(6) 0.069(4) 0.072(4) 0.020(3) -0.075(4) -0.011(4)
F23 0.101(4) 0.156(5) 0.082(4) 0.056(4) 0.014(3) 0.025(4)
F24 0.168(7) 0.026(3) 0.038(3) 0.009(2) -0.021(3) 0.039(3)
O1 0.034(3) 0.035(3) 0.052(3) -0.006(2) 0.002(2) 0.006(2)
O1A 0.049(6) 0.055(6) 0.050(6) 0.002(5) -0.006(4) 0.021(5)
C1 0.054(3) 0.035(2) 0.041(3) 0.011(2) 0.016(2) 0.020(2)
C2 0.039(2) 0.035(2) 0.033(2) 0.0007(18) 0.0039(18) 0.0087(19)
C3 0.051(3) 0.036(2) 0.028(2) -0.0028(18) 0.0108(19) -0.005(2)
C4 0.083(4) 0.042(3) 0.040(3) 0.019(2) 0.018(3) 0.020(3)
C5 0.103(5) 0.043(3) 0.047(3) 0.013(2) 0.037(3) 0.005(3)
C6 0.095(5) 0.069(4) 0.037(3) 0.017(3) -0.001(3) 0.013(3)
C7 0.113(6) 0.068(4) 0.082(5) 0.044(4) 0.032(4) 0.051(4)
C8 0.047(3) 0.038(2) 0.044(3) -0.007(2) -0.004(2) -0.002(2)
C9 0.090(4) 0.042(3) 0.078(4) 0.012(3) -0.027(3) -0.027(3)
C10 0.046(3) 0.060(3) 0.073(4) -0.011(3) 0.009(3) -0.015(3)
C11 0.058(4) 0.094(5) 0.063(4) -0.038(3) -0.011(3) -0.003(3)
C12 0.053(3) 0.056(3) 0.043(3) -0.011(2) 0.011(2) -0.023(2)
C13 0.077(4) 0.066(4) 0.036(3) -0.020(3) 0.006(3) -0.013(3)
C14 0.059(4) 0.078(4) 0.084(4) -0.019(4) -0.029(3) -0.006(3)
C15 0.075(4) 0.090(5) 0.084(5) -0.030(4) 0.029(4) -0.047(4)
C16 0.065(6) 0.098(9) 0.037(6) 0.007(6) 0.006(5) 0.048(6)
C17 0.065(5) 0.090(6) 0.106(7) -0.005(6) 0.008(6) 0.011(5)
C18 0.055(7) 0.036(6) 0.046(9) 0.004(4) 0.022(5) 0.021(4)
C19 0.033(4) 0.029(3) 0.061(5) 0.002(3) 0.012(3) 0.005(3)
C20 0.042(5) 0.039(5) 0.115(9) -0.008(5) -0.025(5) 0.001(4)
C21 0.052(5) 0.041(4) 0.070(6) 0.008(4) -0.017(4) 0.013(4)
C22 0.056(7) 0.033(5) 0.040(6) 0.014(3) -0.008(3) 0.025(4)
C23 0.035(4) 0.027(3) 0.050(4) 0.003(3) 0.004(3) 0.007(3)
C24 0.065(6) 0.020(4) 0.049(5) -0.008(3) 0.013(4) 0.011(3)
C25 0.060(5) 0.050(5) 0.059(5) -0.004(4) 0.025(4) 0.015(4)
C26 0.0214(18) 0.0252(18) 0.0206(17) 0.0028(15) 0.0010(14) 0.0008(15)
C27 0.0250(19) 0.031(2) 0.0267(19) 0.0028(16) 0.0009(15) 0.0031(16)
C28 0.0242(19) 0.034(2) 0.0240(19) 0.0063(16) -0.0033(15) -0.0023(16)
C29 0.030(2) 0.034(2) 0.0240(19) -0.0032(17) -0.0048(16) -0.0060(17)
C30 0.032(2) 0.027(2) 0.031(2) -0.0026(17) -0.0014(17) -0.0001(16)
C31 0.0248(19) 0.0278(19) 0.028(2) 0.0013(16) -0.0049(15) 0.0032(16)
C32 0.029(2) 0.051(3) 0.033(2) 0.003(2) -0.0069(18) -0.002(2)
C33 0.045(3) 0.038(3) 0.056(3) -0.017(2) -0.016(2) 0.007(2)
C34 0.0267(19) 0.0221(18) 0.0258(19) -0.0001(15) -0.0034(15) 0.0038(15)
C35 0.032(2) 0.0262(19) 0.0219(18) 0.0031(15) -0.0012(15) -0.0007(16)
C36 0.028(2) 0.0258(19) 0.029(2) 0.0003(16) 0.0024(16) -0.0042(16)
C37 0.027(2) 0.028(2) 0.035(2) -0.0030(17) -0.0033(17) -0.0014(16)
C38 0.0261(19) 0.030(2) 0.028(2) -0.0057(17) -0.0031(16) 0.0040(16)
C40 0.031(2) 0.058(3) 0.041(3) 0.014(2) 0.005(2) -0.001(2)
C41 0.031(2) 0.056(3) 0.033(2) -0.008(2) -0.0064(18) 0.009(2)
C42 0.0274(19) 0.0278(19) 0.0207(18) -0.0019(16) -0.0015(15) 0.0020(16)
C43 0.033(2) 0.036(2) 0.027(2) 0.0054(18) 0.0029(17) 0.0089(18)
C44 0.051(3) 0.036(2) 0.036(2) 0.009(2) 0.005(2) 0.006(2)
C45 0.053(3) 0.041(3) 0.043(3) 0.009(2) 0.019(2) -0.001(2)
C46 0.039(2) 0.036(2) 0.051(3) 0.004(2) 0.015(2) 0.0037(19)
C47 0.030(2) 0.031(2) 0.038(2) 0.0053(18) 0.0029(18) 0.0064(17)
C48 0.084(5) 0.059(4) 0.060(4) 0.029(3) 0.023(4) 0.022(3)
C49 0.074(4) 0.055(4) 0.091(5) 0.031(4) 0.052(4) 0.021(3)
C50 0.0220(18) 0.029(2) 0.0248(19) 0.0005(16) -0.0029(15) 0.0017(15)
C51 0.044(2) 0.031(2) 0.026(2) 0.0025(17) -0.0028(18) 0.0023(18)
C52 0.050(3) 0.030(2) 0.029(2) -0.0033(18) -0.0055(19) 0.0023(19)
C53 0.040(2) 0.024(2) 0.040(2) 0.0025(18) -0.0011(19) 0.0062(17)
C54 0.035(2) 0.031(2) 0.031(2) 0.0048(18) -0.0009(17) 0.0042(18)
C55 0.029(2) 0.029(2) 0.0238(19) 0.0012(16) 0.0009(15) 0.0042(16)
C56 0.115(5) 0.036(3) 0.038(3) -0.003(2) -0.002(3) 0.003(3)
C57 0.055(3) 0.051(3) 0.050(3) 0.016(3) 0.006(3) 0.018(3)
B1 0.028(2) 0.024(2) 0.021(2) 0.0033(17) -0.0021(17) 0.0037(17)

loop_
_geom_bond_atom_site_label_1
_geom_bond_atom_site_label_2
_geom_bond_distance
_geom_bond_site_symmetry_2
_geom_bond_publ_flag
Rh1 C19 2.096(7) . ?
Rh1 C18A 2.105(13) . ?
Rh1 C18 2.157(17) . ?
Rh1 C22 2.196(11) . ?
Rh1 C23 2.217(6) . ?
Rh1 C19A 2.23(4) . ?
Rh1 C23A 2.26(4) . ?
Rh1 C22A 2.305(16) . ?
Rh1 C1 2.312(4) . ?
Rh1 C3 2.361(4) . ?
Rh1 C2 2.389(4) . ?
Rh1 P3 2.4898(14) . ?
P1 O1 1.579(5) . ?
P1 C1 1.628(5) . ?
P1 C3 1.801(5) . ?
P1A C3 1.730(5) . ?
P1A C1 2.005(6) . ?
P2 C2 1.781(5) . ?
P2 C1 1.857(6) . ?
P2A O1A 1.588(9) . ?
P2A C1 1.595(6) . ?
P2A C2 1.741(5) . ?
P3 C2 1.752(5) . ?
P3 C3 1.753(4) . ?
F1 C32 1.307(6) . ?
F2 C32 1.318(6) . ?
F3 C32 1.340(6) . ?
F4 C33 1.313(6) . ?
F5 C33 1.370(8) . ?
F6 C33 1.384(8) . ?
F7 C40 1.278(7) . ?
F7A C40 1.283(14) . ?
F8 C40 1.328(6) . ?
F8A C40 1.450(14) . ?
F9 C40 1.358(7) . ?
F9A C40 1.208(16) . ?
F10 C41 1.308(6) . ?
F11 C41 1.338(6) . ?
F12 C41 1.354(8) . ?
F13 C48 1.371(10) . ?
F14 C48 1.343(9) . ?
F15 C48 1.295(7) . ?
F16 C49 1.254(8) . ?
F17 C49 1.356(9) . ?
F18 C49 1.350(10) . ?
F19 C56 1.277(7) . ?
F19A C56 1.457(17) . ?
F20 C56 1.325(8) . ?
F20A C56 1.158(18) . ?
F21 C56 1.342(9) . ?
F21A C56 1.417(17) . ?
F22 C57 1.379(8) . ?
F22A C57 1.203(15) . ?
F23 C57 1.319(9) . ?
F23A C57 1.242(9) . ?
F24 C57 1.277(7) . ?
F24A C57 1.451(11) . ?
O1 C16 1.628(14) . ?
O1A C16A 1.50(2) . ?
C1 C4 1.580(6) . ?
C2 C8 1.566(6) . ?
C3 C12 1.559(7) . ?
C4 C6 1.524(8) . ?
C4 C5 1.533(9) . ?
C4 C7 1.556(7) . ?
C8 C9 1.528(7) . ?
C8 C11 1.531(7) . ?
C8 C10 1.539(7) . ?
C12 C14 1.506(8) . ?
C12 C13 1.528(7) . ?
C12 C15 1.544(7) . ?
C16 C17 1.547(17) . ?
C16A C17A 1.28(3) . ?
C18 C19 1.399(18) . ?
C18 C25 1.511(13) . ?
C18A C19A 1.40(2) . ?
C18A C25A 1.50(2) . ?
C19 C20 1.503(10) . ?
C19A C20A 1.49(2) . ?
C20 C21 1.533(11) . ?
C20A C21A 1.501(18) . ?
C21 C22 1.478(13) . ?
C21A C22A 1.491(18) . ?
C22 C23 1.376(12) . ?
C22A C23A 1.41(2) . ?
C23 C24 1.502(11) . ?
C23A C24A 1.51(2) . ?
C24 C25 1.538(14) . ?
C24A C25A 1.49(2) . ?
C26 C31 1.398(5) . ?
C26 C27 1.401(5) . ?
C26 B1 1.636(6) . ?
C27 C28 1.384(5) . ?
C28 C29 1.391(6) . ?
C28 C32 1.498(6) . ?
C29 C30 1.378(6) . ?
C30 C31 1.391(5) . ?
C30 C33 1.484(6) . ?
C32 F1A 1.13(5) . ?
C32 F3A 1.18(3) . ?
C32 F2A 1.36(3) . ?
C33 F6A 1.187(18) . ?
C33 F5A 1.206(19) . ?
C33 F4A 1.421(12) . ?
C34 C39 1.399(5) . ?
C34 C35 1.401(5) . ?
C34 B1 1.643(6) . ?
C35 C36 1.389(5) . ?
C36 C37 1.387(6) . ?
C36 C40 1.503(6) . ?
C37 C38 1.384(6) . ?
C38 C39 1.388(5) . ?
C38 C41 1.499(6) . ?
C41 F12A 1.15(4) . ?
C41 F11A 1.26(4) . ?
C41 F10A 1.50(4) . ?
C42 C43 1.395(5) . ?
C42 C47 1.397(5) . ?
C42 B1 1.649(6) . ?
C43 C44 1.386(6) . ?
C44 C45 1.392(7) . ?
C44 C48 1.497(7) . ?
C45 C46 1.381(7) . ?
C46 C47 1.388(6) . ?
C46 C49 1.521(7) . ?
C48 F13A 1.11(3) . ?
C48 F14A 1.11(3) . ?
C48 F15A 1.525(18) . ?
C49 F18A 1.23(2) . ?
C49 F17A 1.305(17) . ?
C49 F16A 1.646(17) . ?
C50 C51 1.396(5) . ?
C50 C55 1.396(5) . ?
C50 B1 1.644(5) . ?
C51 C52 1.395(6) . ?
C52 C53 1.382(6) . ?
C52 C56 1.490(7) . ?
C53 C54 1.378(6) . ?
C54 C55 1.393(5) . ?
C54 C57 1.491(6) . ?
